data_2237201
loop_
_publ_author_name
'Ji, Xingyue'
'Jin, Jie'
'Zheng, Guanghui'
'Li, Zhuorong'

_publ_section_title
;
 (<i>E</i>)-2-Hydroxy-4-methoxy-3-(3-methylbut-2-enyl)-6-styrylbenzoic
 acid
;
_journal_coeditor_code NG5309
_journal_issue 1
_journal_name_full 'Acta Crystallographica Section E'
_journal_page_first o91
_journal_paper_doi 10.1107/S1600536812050258
_journal_volume 69
_journal_year 2013
_chemical_formula_iupac 'C21 H22 O4'
_chemical_formula_moiety 'C21 H22 O4'
_chemical_formula_sum 'C21 H22 O4'
_chemical_formula_weight 338.39
_chemical_name_systematic
;
(<i>E</i>)-2-Hydroxy-4-methoxy-3-(3-methylbut-2-enyl)-6-styrylbenzoic acid
;
_space_group_IT_number 2
_symmetry_cell_setting triclinic
_symmetry_space_group_name_Hall '-P 1'
_symmetry_space_group_name_H-M 'P -1'
_atom_sites_solution_hydrogens geom
_atom_sites_solution_primary direct
_atom_sites_solution_secondary difmap
_audit_creation_method SHELXL-97
_cell_angle_alpha 77.8990(10)
_cell_angle_beta 78.956(2)
_cell_angle_gamma 78.507(2)
_cell_formula_units_Z 2
_cell_length_a 6.9790(3)
_cell_length_b 9.9975(8)
_cell_length_c 13.8202(11)
_cell_measurement_reflns_used 1203
_cell_measurement_temperature 298(2)
_cell_measurement_theta_max 25.591
_cell_measurement_theta_min 2.819
_cell_volume 912.58(11)
_computing_cell_refinement 'SAINT (Bruker, 1999)'
_computing_data_collection 'SMART (Bruker, 1999)'
_computing_data_reduction 'SAINT (Bruker, 1999)'
_computing_molecular_graphics 'SHELXTL (Sheldrick 2008)'
_computing_publication_material 'SHELXTL (Sheldrick 2008)'
_computing_structure_refinement 'SHELXL97 (Sheldrick, 2008)'
_computing_structure_solution 'SHELXS97 (Sheldrick, 2008)'
_diffrn_ambient_temperature 298(2)
_diffrn_measured_fraction_theta_full 0.976
_diffrn_measured_fraction_theta_max 0.976
_diffrn_measurement_device_type 'Bruker SMART APEX'
_diffrn_measurement_method '\w scans'
_diffrn_radiation_monochromator graphite
_diffrn_radiation_source 'fine-focus sealed tube'
_diffrn_radiation_type MoK\a
_diffrn_radiation_wavelength 0.71073
_diffrn_reflns_av_R_equivalents 0.0244
_diffrn_reflns_av_sigmaI/netI 0.0562
_diffrn_reflns_limit_h_max 8
_diffrn_reflns_limit_h_min -8
_diffrn_reflns_limit_k_max 11
_diffrn_reflns_limit_k_min -11
_diffrn_reflns_limit_l_max 12
_diffrn_reflns_limit_l_min -16
_diffrn_reflns_number 4547
_diffrn_reflns_theta_full 25.01
_diffrn_reflns_theta_max 25.01
_diffrn_reflns_theta_min 3.02
_exptl_absorpt_coefficient_mu 0.084
_exptl_absorpt_correction_type none
_exptl_crystal_colour colorless
_exptl_crystal_density_diffrn 1.231
_exptl_crystal_density_method 'not measured'
_exptl_crystal_description lump
_exptl_crystal_F_000 360
_exptl_crystal_size_max 0.35
_exptl_crystal_size_mid 0.32
_exptl_crystal_size_min 0.31
_refine_diff_density_max 0.149
_refine_diff_density_min -0.175
_refine_ls_extinction_method none
_refine_ls_goodness_of_fit_ref 1.063
_refine_ls_hydrogen_treatment constr
_refine_ls_matrix_type full
_refine_ls_number_parameters 229
_refine_ls_number_reflns 3138
_refine_ls_number_restraints 0
_refine_ls_restrained_S_all 1.063
_refine_ls_R_factor_all 0.1022
_refine_ls_R_factor_gt 0.0520
_refine_ls_shift/su_max 0.001
_refine_ls_shift/su_mean 0.000
_refine_ls_structure_factor_coef Fsqd
_refine_ls_weighting_details 'calc w=1/[\s^2^(Fo^2^)+(0.0570P)^2^+0.0883P] where P=(Fo^2^+2Fc^2^)/3'
_refine_ls_weighting_scheme calc
_refine_ls_wR_factor_gt 0.1200
_refine_ls_wR_factor_ref 0.1515
_reflns_number_gt 1735
_reflns_number_total 3138
_reflns_threshold_expression I>2sigma(I)
_cod_data_source_file ng5309.cif
_cod_data_source_block I
_cod_database_code 2237201
_cod_database_fobs_code 2237201

loop_
_symmetry_equiv_pos_as_xyz
'x, y, z'
'-x, -y, -z'

loop_
_atom_site_type_symbol
_atom_site_label
_atom_site_fract_x
_atom_site_fract_y
_atom_site_fract_z
_atom_site_U_iso_or_equiv
_atom_site_adp_type
_atom_site_calc_flag
_atom_site_refinement_flags
_atom_site_occupancy
_atom_site_symmetry_multiplicity
O O1 0.8842(3) 0.47521(18) 0.39744(12) 0.0647(5) Uani d . 1 1
H H1 0.9635 0.5150 0.4123 0.097 Uiso calc R 1 1
O O2 0.8460(3) 0.39954(17) 0.56073(13) 0.0578(5) Uani d . 1 1
O O3 0.6238(3) 0.21943(17) 0.64005(12) 0.0622(5) Uani d . 1 1
H H3 0.7100 0.2662 0.6362 0.093 Uiso calc R 1 1
O O4 0.1871(3) 0.12244(19) 0.45984(13) 0.0699(6) Uani d . 1 1
C C1 0.7933(3) 0.4066(2) 0.47912(19) 0.0460(6) Uani d . 1 1
C C2 0.6332(3) 0.3384(2) 0.46785(17) 0.0425(6) Uani d . 1 1
C C3 0.5566(3) 0.2451(2) 0.55136(17) 0.0460(6) Uani d . 1 1
C C4 0.4102(3) 0.1710(2) 0.54695(18) 0.0474(6) Uani d . 1 1
C C5 0.3353(4) 0.1946(3) 0.45837(19) 0.0508(7) Uani d . 1 1
C C6 0.4050(4) 0.2864(2) 0.37512(18) 0.0500(6) Uani d . 1 1
H H6 0.3517 0.2992 0.3165 0.060 Uiso calc R 1 1
C C7 0.5533(3) 0.3596(2) 0.37766(17) 0.0442(6) Uani d . 1 1
C C8 0.3312(4) 0.0732(3) 0.63820(18) 0.0568(7) Uani d . 1 1
H H8A 0.2964 -0.0038 0.6164 0.068 Uiso calc R 1 1
H H8B 0.4356 0.0358 0.6786 0.068 Uiso calc R 1 1
C C9 0.1559(4) 0.1381(3) 0.7015(2) 0.0639(8) Uani d . 1 1
H H9 0.0923 0.2237 0.6723 0.077 Uiso calc R 1 1
C C10 0.0802(5) 0.0907(3) 0.7923(2) 0.0786(9) Uani d . 1 1
C C11 0.1714(8) -0.0452(5) 0.8471(3) 0.170(2) Uani d . 1 1
H H11A 0.1457 -0.1193 0.8198 0.255 Uiso calc R 1 1
H H11B 0.1155 -0.0549 0.9168 0.255 Uiso calc R 1 1
H H11C 0.3118 -0.0485 0.8400 0.255 Uiso calc R 1 1
C C12 -0.0985(6) 0.1646(4) 0.8487(3) 0.1287(15) Uani d . 1 1
H H12A -0.1369 0.2547 0.8104 0.193 Uiso calc R 1 1
H H12B -0.0693 0.1745 0.9117 0.193 Uiso calc R 1 1
H H12C -0.2048 0.1124 0.8603 0.193 Uiso calc R 1 1
C C13 0.6113(4) 0.4597(3) 0.28730(18) 0.0516(7) Uani d . 1 1
H H13 0.6350 0.5444 0.2960 0.062 Uiso calc R 1 1
C C14 0.6320(4) 0.4374(3) 0.1946(2) 0.0628(8) Uani d . 1 1
H H14 0.6173 0.3498 0.1874 0.075 Uiso calc R 1 1
C C15 0.6759(4) 0.5363(4) 0.1019(2) 0.0683(8) Uani d . 1 1
C C16 0.6483(5) 0.6766(4) 0.1000(2) 0.0940(11) Uani d . 1 1
H H16 0.6044 0.7111 0.1593 0.113 Uiso calc R 1 1
C C17 0.6849(7) 0.7665(5) 0.0111(3) 0.1376(17) Uani d . 1 1
H H17 0.6664 0.8613 0.0107 0.165 Uiso calc R 1 1
C C18 0.7484(8) 0.7173(7) -0.0768(4) 0.139(2) Uani d . 1 1
H H18 0.7703 0.7791 -0.1367 0.167 Uiso calc R 1 1
C C19 0.7796(6) 0.5793(7) -0.0771(3) 0.1203(17) Uani d . 1 1
H H19 0.8273 0.5457 -0.1366 0.144 Uiso calc R 1 1
C C20 0.7398(5) 0.4888(4) 0.0121(2) 0.0903(11) Uani d . 1 1
H H20 0.7564 0.3943 0.0116 0.108 Uiso calc R 1 1
C C21 0.1162(4) 0.1248(3) 0.3689(2) 0.0719(8) Uani d . 1 1
H H21A 0.0509 0.2167 0.3455 0.108 Uiso calc R 1 1
H H21B 0.0245 0.0610 0.3810 0.108 Uiso calc R 1 1
H H21C 0.2257 0.0983 0.3191 0.108 Uiso calc R 1 1

loop_
_atom_site_aniso_label
_atom_site_aniso_U_11
_atom_site_aniso_U_22
_atom_site_aniso_U_33
_atom_site_aniso_U_12
_atom_site_aniso_U_13
_atom_site_aniso_U_23
O1 0.0679(12) 0.0791(13) 0.0572(11) -0.0449(10) -0.0144(9) 0.0008(10)
O2 0.0604(12) 0.0644(12) 0.0567(11) -0.0276(9) -0.0195(9) -0.0032(9)
O3 0.0674(12) 0.0704(12) 0.0540(11) -0.0300(10) -0.0169(9) 0.0021(9)
O4 0.0663(13) 0.0852(14) 0.0689(13) -0.0438(11) -0.0076(10) -0.0106(10)
C1 0.0412(15) 0.0437(15) 0.0537(16) -0.0126(12) -0.0063(13) -0.0060(12)
C2 0.0386(14) 0.0433(14) 0.0484(14) -0.0123(11) -0.0041(11) -0.0114(11)
C3 0.0459(15) 0.0477(15) 0.0452(14) -0.0110(12) -0.0071(12) -0.0068(12)
C4 0.0431(15) 0.0463(15) 0.0539(15) -0.0160(12) -0.0011(12) -0.0089(12)
C5 0.0436(15) 0.0542(16) 0.0600(16) -0.0195(13) -0.0015(13) -0.0171(13)
C6 0.0474(15) 0.0564(16) 0.0513(15) -0.0165(13) -0.0098(12) -0.0119(13)
C7 0.0400(14) 0.0453(14) 0.0491(14) -0.0129(11) -0.0039(11) -0.0103(12)
C8 0.0527(17) 0.0517(16) 0.0648(17) -0.0180(13) -0.0067(14) -0.0014(13)
C9 0.0547(18) 0.0699(19) 0.0581(18) -0.0097(15) -0.0068(14) 0.0062(15)
C10 0.085(2) 0.092(2) 0.0524(18) -0.0209(19) -0.0035(17) 0.0007(17)
C11 0.214(5) 0.129(4) 0.099(3) 0.012(4) 0.032(3) 0.041(3)
C12 0.112(3) 0.169(4) 0.081(3) -0.009(3) 0.022(2) -0.016(3)
C13 0.0487(16) 0.0574(16) 0.0534(16) -0.0189(13) -0.0129(12) -0.0063(13)
C14 0.0596(18) 0.075(2) 0.0587(18) -0.0266(15) -0.0070(14) -0.0099(15)
C15 0.0539(18) 0.102(3) 0.0540(18) -0.0332(17) -0.0130(14) -0.0010(17)
C16 0.110(3) 0.101(3) 0.068(2) -0.039(2) -0.0156(19) 0.015(2)
C17 0.161(4) 0.140(4) 0.099(3) -0.062(3) -0.025(3) 0.045(3)
C18 0.124(4) 0.208(6) 0.077(3) -0.080(4) -0.030(3) 0.055(4)
C19 0.085(3) 0.221(5) 0.055(2) -0.051(4) -0.0123(19) 0.001(3)
C20 0.075(2) 0.145(3) 0.056(2) -0.038(2) -0.0091(16) -0.014(2)
C21 0.0644(19) 0.083(2) 0.085(2) -0.0313(16) -0.0194(16) -0.0250(17)

loop_
_atom_type_symbol
_atom_type_description
_atom_type_scat_dispersion_real
_atom_type_scat_dispersion_imag
_atom_type_scat_source
C C 0.0033 0.0016 'International Tables Vol C Tables 4.2.6.8 and 6.1.1.4'
H H 0.0000 0.0000 'International Tables Vol C Tables 4.2.6.8 and 6.1.1.4'
O O 0.0106 0.0060 'International Tables Vol C Tables 4.2.6.8 and 6.1.1.4'

loop_
_geom_angle_atom_site_label_1
_geom_angle_atom_site_label_2
_geom_angle_atom_site_label_3
_geom_angle
C1 O1 H1 109.5
C3 O3 H3 109.5
C5 O4 C21 119.8(2)
O2 C1 O1 120.0(2)
O2 C1 C2 122.9(2)
O1 C1 C2 117.1(2)
C3 C2 C7 118.5(2)
C3 C2 C1 117.8(2)
C7 C2 C1 123.7(2)
O3 C3 C4 115.6(2)
O3 C3 C2 122.2(2)
C4 C3 C2 122.2(2)
C5 C4 C3 117.8(2)
C5 C4 C8 121.7(2)
C3 C4 C8 120.5(2)
O4 C5 C4 115.0(2)
O4 C5 C6 123.2(2)
C4 C5 C6 121.7(2)
C5 C6 C7 121.3(2)
C5 C6 H6 119.4
C7 C6 H6 119.4
C6 C7 C2 118.5(2)
C6 C7 C13 117.4(2)
C2 C7 C13 124.0(2)
C9 C8 C4 114.1(2)
C9 C8 H8A 108.7
C4 C8 H8A 108.7
C9 C8 H8B 108.7
C4 C8 H8B 108.7
H8A C8 H8B 107.6
C10 C9 C8 128.2(3)
C10 C9 H9 115.9
C8 C9 H9 115.9
C9 C10 C12 123.6(3)
C9 C10 C11 120.6(3)
C12 C10 C11 115.8(3)
C10 C11 H11A 109.5
C10 C11 H11B 109.5
H11A C11 H11B 109.5
C10 C11 H11C 109.5
H11A C11 H11C 109.5
H11B C11 H11C 109.5
C10 C12 H12A 109.5
C10 C12 H12B 109.5
H12A C12 H12B 109.5
C10 C12 H12C 109.5
H12A C12 H12C 109.5
H12B C12 H12C 109.5
C14 C13 C7 124.5(2)
C14 C13 H13 117.8
C7 C13 H13 117.8
C13 C14 C15 126.9(3)
C13 C14 H14 116.6
C15 C14 H14 116.6
C16 C15 C20 118.1(3)
C16 C15 C14 122.2(3)
C20 C15 C14 119.6(3)
C15 C16 C17 120.5(4)
C15 C16 H16 119.7
C17 C16 H16 119.7
C18 C17 C16 120.4(5)
C18 C17 H17 119.8
C16 C17 H17 119.8
C19 C18 C17 120.4(4)
C19 C18 H18 119.8
C17 C18 H18 119.8
C18 C19 C20 119.2(4)
C18 C19 H19 120.4
C20 C19 H19 120.4
C19 C20 C15 121.3(4)
C19 C20 H20 119.4
C15 C20 H20 119.4
O4 C21 H21A 109.5
O4 C21 H21B 109.5
H21A C21 H21B 109.5
O4 C21 H21C 109.5
H21A C21 H21C 109.5
H21B C21 H21C 109.5

loop_
_geom_bond_atom_site_label_1
_geom_bond_atom_site_label_2
_geom_bond_distance
O1 C1 1.312(3)
O1 H1 0.8200
O2 C1 1.236(3)
O3 C3 1.352(3)
O3 H3 0.8200
O4 C5 1.368(3)
O4 C21 1.430(3)
C1 C2 1.467(3)
C2 C3 1.414(3)
C2 C7 1.420(3)
C3 C4 1.393(3)
C4 C5 1.379(3)
C4 C8 1.511(3)
C5 C6 1.387(3)
C6 C7 1.391(3)
C6 H6 0.9300
C7 C13 1.472(3)
C8 C9 1.482(4)
C8 H8A 0.9700
C8 H8B 0.9700
C9 C10 1.294(4)
C9 H9 0.9300
C10 C12 1.487(4)
C10 C11 1.494(5)
C11 H11A 0.9600
C11 H11B 0.9600
C11 H11C 0.9600
C12 H12A 0.9600
C12 H12B 0.9600
C12 H12C 0.9600
C13 C14 1.322(3)
C13 H13 0.9300
C14 C15 1.467(4)
C14 H14 0.9300
C15 C16 1.372(4)
C15 C20 1.384(4)
C16 C17 1.375(4)
C16 H16 0.9300
C17 C18 1.367(6)
C17 H17 0.9300
C18 C19 1.354(6)
C18 H18 0.9300
C19 C20 1.384(5)
C19 H19 0.9300
C20 H20 0.9300
C21 H21A 0.9600
C21 H21B 0.9600
C21 H21C 0.9600

loop_
_geom_hbond_atom_site_label_D
_geom_hbond_atom_site_label_H
_geom_hbond_atom_site_label_A
_geom_hbond_site_symmetry_A
_geom_hbond_distance_DH
_geom_hbond_distance_HA
_geom_hbond_distance_DA
_geom_hbond_angle_DHA
O1 H1 O2 2_766 0.82 1.85 2.667(2) 176.3
O3 H3 O2 . 0.82 1.82 2.546(2) 147.0

loop_
_geom_torsion_atom_site_label_1
_geom_torsion_atom_site_label_2
_geom_torsion_atom_site_label_3
_geom_torsion_atom_site_label_4
_geom_torsion
O2 C1 C2 C3 -9.3(3)
O1 C1 C2 C3 169.4(2)
O2 C1 C2 C7 171.6(2)
O1 C1 C2 C7 -9.7(3)
C7 C2 C3 O3 -179.7(2)
C1 C2 C3 O3 1.1(3)
C7 C2 C3 C4 1.8(3)
C1 C2 C3 C4 -177.4(2)
O3 C3 C4 C5 179.4(2)
C2 C3 C4 C5 -2.1(3)
O3 C3 C4 C8 1.9(3)
C2 C3 C4 C8 -179.5(2)
C21 O4 C5 C4 -171.9(2)
C21 O4 C5 C6 8.9(4)
C3 C4 C5 O4 -177.8(2)
C8 C4 C5 O4 -0.4(3)
C3 C4 C5 C6 1.4(4)
C8 C4 C5 C6 178.8(2)
O4 C5 C6 C7 178.7(2)
C4 C5 C6 C7 -0.4(4)
C5 C6 C7 C2 0.1(3)
C5 C6 C7 C13 -177.2(2)
C3 C2 C7 C6 -0.8(3)
C1 C2 C7 C6 178.3(2)
C3 C2 C7 C13 176.3(2)
C1 C2 C7 C13 -4.6(4)
C5 C4 C8 C9 -86.0(3)
C3 C4 C8 C9 91.3(3)
C4 C8 C9 C10 -165.1(3)
C8 C9 C10 C12 -179.4(3)
C8 C9 C10 C11 0.7(6)
C6 C7 C13 C14 -41.1(3)
C2 C7 C13 C14 141.8(3)
C7 C13 C14 C15 175.4(2)
C13 C14 C15 C16 -18.2(5)
C13 C14 C15 C20 164.4(3)
C20 C15 C16 C17 -0.5(5)
C14 C15 C16 C17 -177.9(3)
C15 C16 C17 C18 0.4(6)
C16 C17 C18 C19 -1.3(8)
C17 C18 C19 C20 2.3(7)
C18 C19 C20 C15 -2.4(6)
C16 C15 C20 C19 1.5(5)
C14 C15 C20 C19 179.0(3)

loop_
_cod_related_entry_id
_cod_related_entry_database
_cod_related_entry_code
1 ChemSpider 7994974
